data_4505455
loop_
_publ_author_name
'Tarafdar, Pradip K.'
'Reddy, S. Thirupathi'
'Swamy, Musti J.'

_publ_section_title
;
 Nonclassical Odd--even Alternation in Mixed-Chain Diacylethanolamines:
 Implications of Polymorphism
;
_journal_issue 3
_journal_name_full 'Crystal Growth &amp; Design'
_journal_page_first 1132
_journal_paper_doi 10.1021/cg200698t
_journal_volume 12
_journal_year 2012
_chemical_formula_moiety 'C32 H63 N O3'
_chemical_formula_sum 'C32 H63 N O3'
_chemical_formula_weight 509.83
_chemical_name_systematic
; 
 ? 
;
_space_group_IT_number 14
_symmetry_cell_setting monoclinic
_symmetry_space_group_name_Hall '-P 2ybc'
_symmetry_space_group_name_H-M 'P 1 21/c 1'
_atom_sites_solution_hydrogens geom
_atom_sites_solution_primary direct
_atom_sites_solution_secondary difmap
_audit_creation_method SHELXL-97
_cell_angle_alpha 90.00
_cell_angle_beta 92.577(7)
_cell_angle_gamma 90.00
_cell_formula_units_Z 4
_cell_length_a 74.26(3)
_cell_length_b 4.913(2)
_cell_length_c 9.069(4)
_cell_measurement_reflns_used 2975
_cell_measurement_temperature 298(2)
_cell_measurement_theta_max 26.07
_cell_measurement_theta_min 2.47
_cell_volume 3305(2)
_computing_cell_refinement 'Bruker SMART'
_computing_data_collection 'Bruker SMART'
_computing_data_reduction 'Bruker SAINT'
_computing_molecular_graphics 'Bruker SHELXTL'
_computing_publication_material 'Bruker SHELXTL'
_computing_structure_refinement 'SHELXL-97 (Sheldrick, 1997)'
_computing_structure_solution 'SHELXS-97 (Sheldrick, 1990)'
_diffrn_ambient_temperature 298(2)
_diffrn_measured_fraction_theta_full 0.941
_diffrn_measured_fraction_theta_max 0.941
_diffrn_measurement_device_type 'CCD area detector'
_diffrn_measurement_method 'phi and omega scans'
_diffrn_radiation_monochromator graphite
_diffrn_radiation_source 'fine-focus sealed tube'
_diffrn_radiation_type MoK\a
_diffrn_radiation_wavelength 0.71073
_diffrn_reflns_av_R_equivalents 0.1021
_diffrn_reflns_av_sigmaI/netI 0.0943
_diffrn_reflns_limit_h_max 74
_diffrn_reflns_limit_h_min -74
_diffrn_reflns_limit_k_max 4
_diffrn_reflns_limit_k_min -4
_diffrn_reflns_limit_l_max 8
_diffrn_reflns_limit_l_min -9
_diffrn_reflns_number 11708
_diffrn_reflns_theta_full 21.00
_diffrn_reflns_theta_max 21.00
_diffrn_reflns_theta_min 1.37
_exptl_absorpt_coefficient_mu 0.063
_exptl_absorpt_correction_T_max 0.9937
_exptl_absorpt_correction_T_min 0.9775
_exptl_absorpt_correction_type empirical
_exptl_absorpt_process_details brukarsadbas
_exptl_crystal_colour colorless
_exptl_crystal_density_diffrn 1.024
_exptl_crystal_density_method 'not measured'
_exptl_crystal_description plate
_exptl_crystal_F_000 1144
_exptl_crystal_size_max 0.36
_exptl_crystal_size_mid 0.28
_exptl_crystal_size_min 0.10
_refine_diff_density_max 0.303
_refine_diff_density_min -0.292
_refine_diff_density_rms 0.059
_refine_ls_extinction_method none
_refine_ls_goodness_of_fit_ref 1.138
_refine_ls_hydrogen_treatment mixed
_refine_ls_matrix_type full
_refine_ls_number_parameters 331
_refine_ls_number_reflns 3322
_refine_ls_number_restraints 0
_refine_ls_restrained_S_all 1.138
_refine_ls_R_factor_all 0.1829
_refine_ls_R_factor_gt 0.1464
_refine_ls_shift/su_max 0.000
_refine_ls_shift/su_mean 0.000
_refine_ls_structure_factor_coef Fsqd
_refine_ls_weighting_details 'calc w=1/[\s^2^(Fo^2^)+(0.0418P)^2^+21.2522P] where P=(Fo^2^+2Fc^2^)/3'
_refine_ls_weighting_scheme calc
_refine_ls_wR_factor_gt 0.2789
_refine_ls_wR_factor_ref 0.2994
_reflns_number_gt 2430
_reflns_number_total 3322
_reflns_threshold_expression >2sigma(I)
_cod_data_source_file cg200698t_si_005.cif
_cod_data_source_block npom
_cod_depositor_comments
;
The following automatic conversions were performed:

'_symmetry_cell_setting' value 'Monoclinic' changed to 'monoclinic'
according to /home/saulius/struct/CIF-dictionaries/cif_core.dic
dictionary named 'cif_core.dic' version 2.4.1 from 2010-06-29.

Automatic conversion script
Id: cif_fix_values 1715 2011-07-08 13:25:40Z adriana 
;
_cod_original_cell_volume 3306(2)
_cod_original_sg_symbol_H-M 'P2(1)/c  '
_cod_database_code 4505455

loop_
_symmetry_equiv_pos_as_xyz
'x, y, z'
'-x, y+1/2, -z+1/2'
'-x, -y, -z'
'x, -y-1/2, z-1/2'

loop_
_atom_site_label
_atom_site_type_symbol
_atom_site_fract_x
_atom_site_fract_y
_atom_site_fract_z
_atom_site_U_iso_or_equiv
_atom_site_adp_type
_atom_site_occupancy
_atom_site_symmetry_multiplicity
_atom_site_calc_flag
_atom_site_refinement_flags
C26 C 0.10497(11) 0.559(2) -0.0732(10) 0.047(3) Uani 1 1 d .
H26A H 0.1122 0.5283 0.0171 0.057 Uiso 1 1 calc R
H26B H 0.1039 0.7537 -0.0873 0.057 Uiso 1 1 calc R
C24 C 0.13334(11) 0.5588(19) -0.2213(9) 0.045(2) Uani 1 1 d .
H24A H 0.1322 0.7536 -0.2360 0.054 Uiso 1 1 calc R
H24B H 0.1407 0.5302 -0.1314 0.054 Uiso 1 1 calc R
C22 C 0.16196(10) 0.5547(19) -0.3688(9) 0.042(2) Uani 1 1 d .
H22A H 0.1611 0.7505 -0.3810 0.050 Uiso 1 1 calc R
H22B H 0.1694 0.5191 -0.2801 0.050 Uiso 1 1 calc R
C25 C 0.11477(10) 0.4404(19) -0.2005(10) 0.042(2) Uani 1 1 d .
H25A H 0.1075 0.4686 -0.2906 0.051 Uiso 1 1 calc R
H25B H 0.1160 0.2455 -0.1857 0.051 Uiso 1 1 calc R
C23 C 0.14301(11) 0.4415(19) -0.3478(8) 0.042(2) Uani 1 1 d .
H23A H 0.1358 0.4731 -0.4378 0.050 Uiso 1 1 calc R
H23B H 0.1439 0.2461 -0.3340 0.050 Uiso 1 1 calc R
C28 C 0.07649(11) 0.553(2) 0.0723(9) 0.046(2) Uani 1 1 d .
H28A H 0.0835 0.5157 0.1629 0.055 Uiso 1 1 calc R
H28B H 0.0756 0.7488 0.0618 0.055 Uiso 1 1 calc R
C27 C 0.08658(11) 0.4427(19) -0.0549(9) 0.043(2) Uani 1 1 d .
H27A H 0.0877 0.2472 -0.0429 0.052 Uiso 1 1 calc R
H27B H 0.0794 0.4751 -0.1451 0.052 Uiso 1 1 calc R
C20 C 0.19003(10) 0.5424(17) -0.5177(9) 0.034(2) Uani 1 1 d .
H20A H 0.1975 0.4942 -0.4311 0.041 Uiso 1 1 calc R
H20B H 0.1897 0.7394 -0.5240 0.041 Uiso 1 1 calc R
C30 C 0.04743(11) 0.551(2) 0.2143(10) 0.052(3) Uani 1 1 d .
H30A H 0.0544 0.5158 0.3052 0.063 Uiso 1 1 calc R
H30B H 0.0466 0.7473 0.2031 0.063 Uiso 1 1 calc R
C21 C 0.17109(10) 0.4364(17) -0.4990(9) 0.035(2) Uani 1 1 d .
H21A H 0.1638 0.4763 -0.5879 0.042 Uiso 1 1 calc R
H21B H 0.1716 0.2401 -0.4881 0.042 Uiso 1 1 calc R
C9 C 0.36618(10) 0.439(2) 0.1790(9) 0.044(2) Uani 1 1 d .
H9A H 0.3672 0.2433 0.1701 0.053 Uiso 1 1 calc R
H9B H 0.3589 0.4764 0.2631 0.053 Uiso 1 1 calc R
C29 C 0.05783(10) 0.441(2) 0.0878(10) 0.053(3) Uani 1 1 d .
H29A H 0.0587 0.2450 0.0990 0.064 Uiso 1 1 calc R
H29B H 0.0509 0.4761 -0.0033 0.064 Uiso 1 1 calc R
C11 C 0.33804(10) 0.423(2) 0.0140(10) 0.050(3) Uani 1 1 d .
H11A H 0.3311 0.4491 0.1010 0.060 Uiso 1 1 calc R
H11B H 0.3395 0.2284 0.0001 0.060 Uiso 1 1 calc R
C7 C 0.39507(11) 0.4396(19) 0.3437(9) 0.042(2) Uani 1 1 d .
H7A H 0.3963 0.2451 0.3291 0.051 Uiso 1 1 calc R
H7B H 0.3879 0.4659 0.4292 0.051 Uiso 1 1 calc R
C6 C 0.41376(11) 0.559(2) 0.3776(10) 0.050(3) Uani 1 1 d .
H6A H 0.4210 0.5300 0.2929 0.060 Uiso 1 1 calc R
H6B H 0.4126 0.7544 0.3907 0.060 Uiso 1 1 calc R
C18 C 0.21752(10) 0.5367(17) -0.6787(9) 0.033(2) Uani 1 1 d .
H18A H 0.2173 0.7341 -0.6770 0.039 Uiso 1 1 calc R
H18B H 0.2212 0.4801 -0.7753 0.039 Uiso 1 1 calc R
C19 C 0.19868(10) 0.4299(16) -0.6549(8) 0.031(2) Uani 1 1 d .
H19A H 0.1992 0.2331 -0.6474 0.038 Uiso 1 1 calc R
H19B H 0.1910 0.4744 -0.7409 0.038 Uiso 1 1 calc R
C8 C 0.38485(11) 0.5574(19) 0.2101(9) 0.045(2) Uani 1 1 d .
H8A H 0.3919 0.5284 0.1240 0.054 Uiso 1 1 calc R
H8B H 0.3837 0.7523 0.2238 0.054 Uiso 1 1 calc R
C5 C 0.42356(10) 0.4438(18) 0.5119(9) 0.040(2) Uani 1 1 d .
H5A H 0.4245 0.2482 0.5000 0.048 Uiso 1 1 calc R
H5B H 0.4164 0.4775 0.5970 0.048 Uiso 1 1 calc R
C4 C 0.44234(11) 0.558(2) 0.5436(11) 0.056(3) Uani 1 1 d .
H4A H 0.4493 0.5270 0.4573 0.067 Uiso 1 1 calc R
H4B H 0.4413 0.7530 0.5563 0.067 Uiso 1 1 calc R
C12 C 0.32724(11) 0.538(2) -0.1199(10) 0.052(3) Uani 1 1 d .
H12A H 0.3257 0.7324 -0.1060 0.062 Uiso 1 1 calc R
H12B H 0.3341 0.5125 -0.2071 0.062 Uiso 1 1 calc R
C10 C 0.35644(11) 0.547(2) 0.0424(9) 0.053(3) Uani 1 1 d .
H10A H 0.3637 0.5115 -0.0419 0.064 Uiso 1 1 calc R
H10B H 0.3552 0.7426 0.0515 0.064 Uiso 1 1 calc R
C3 C 0.45277(12) 0.445(2) 0.6755(11) 0.056(3) Uani 1 1 d .
H3A H 0.4536 0.2495 0.6632 0.067 Uiso 1 1 calc R
H3B H 0.4458 0.4777 0.7618 0.067 Uiso 1 1 calc R
C31 C 0.02879(11) 0.444(2) 0.2321(11) 0.066(3) Uani 1 1 d .
H31A H 0.0295 0.2480 0.2433 0.079 Uiso 1 1 calc R
H31B H 0.0217 0.4810 0.1420 0.079 Uiso 1 1 calc R
C13 C 0.30898(11) 0.4101(18) -0.1463(9) 0.042(2) Uani 1 1 d .
H13A H 0.3106 0.2175 -0.1652 0.050 Uiso 1 1 calc R
H13B H 0.3023 0.4270 -0.0570 0.050 Uiso 1 1 calc R
C17 C 0.23134(9) 0.4347(18) -0.5613(9) 0.0231(19) Uani 1 1 d .
C2 C 0.47149(12) 0.553(2) 0.7076(11) 0.070(3) Uani 1 1 d .
H2A H 0.4787 0.5148 0.6233 0.084 Uiso 1 1 calc R
H2B H 0.4708 0.7494 0.7175 0.084 Uiso 1 1 calc R
C14 C 0.29805(14) 0.529(3) -0.2703(10) 0.059(3) Uani 1 1 d .
O3 O 0.23280(8) 0.1903(12) -0.5333(7) 0.0516(18) Uani 1 1 d .
C32 C 0.01897(13) 0.557(3) 0.3591(12) 0.085(4) Uani 1 1 d .
H32A H 0.0265 0.5452 0.4475 0.128 Uiso 1 1 calc R
H32B H 0.0082 0.4539 0.3713 0.128 Uiso 1 1 calc R
H32C H 0.0159 0.7437 0.3398 0.128 Uiso 1 1 calc R
N1 N 0.24102(9) 0.6227(14) -0.4913(7) 0.0311(18) Uani 1 1 d .
O2 O 0.28341(10) 0.405(2) -0.3024(10) 0.119(4) Uani 1 1 d .
C1 C 0.48100(13) 0.441(3) 0.8420(12) 0.082(4) Uani 1 1 d .
H1A H 0.4741 0.4797 0.9267 0.123 Uiso 1 1 calc R
H1B H 0.4927 0.5241 0.8545 0.123 Uiso 1 1 calc R
H1C H 0.4823 0.2480 0.8317 0.123 Uiso 1 1 calc R
C15 C 0.27158(13) 0.491(3) -0.4266(13) 0.099(5) Uani 1 1 d .
H15A H 0.2766 0.6488 -0.4739 0.119 Uiso 1 1 calc R
H15B H 0.2704 0.3458 -0.4989 0.119 Uiso 1 1 calc R
C16 C 0.25449(12) 0.556(2) -0.3733(11) 0.058(3) Uani 1 1 d .
H16A H 0.2558 0.7104 -0.3068 0.070 Uiso 1 1 calc R
H16B H 0.2502 0.4032 -0.3173 0.070 Uiso 1 1 calc R
O1 O 0.30186(14) 0.706(3) -0.3413(12) 0.178(7) Uani 1 1 d .
H1 H 0.2391(14) 0.83(3) -0.497(12) 0.11(4) Uiso 1 1 d .

loop_
_atom_site_aniso_label
_atom_site_aniso_U_11
_atom_site_aniso_U_22
_atom_site_aniso_U_33
_atom_site_aniso_U_23
_atom_site_aniso_U_13
_atom_site_aniso_U_12
C26 0.040(5) 0.047(6) 0.057(6) 0.006(5) 0.027(5) -0.005(5)
C24 0.054(6) 0.044(6) 0.038(6) -0.011(5) 0.019(5) -0.007(5)
C22 0.030(5) 0.044(6) 0.051(6) -0.008(5) 0.003(4) -0.012(5)
C25 0.031(5) 0.043(6) 0.054(6) 0.010(5) 0.014(4) 0.002(5)
C23 0.052(6) 0.048(6) 0.024(5) 0.020(5) -0.012(4) 0.005(5)
C28 0.052(6) 0.050(6) 0.036(5) -0.013(5) 0.015(4) -0.003(5)
C27 0.044(6) 0.046(6) 0.041(6) 0.001(5) 0.022(4) 0.003(5)
C20 0.043(5) 0.028(5) 0.033(5) -0.003(4) 0.009(4) -0.011(4)
C30 0.050(6) 0.054(7) 0.053(6) 0.006(5) 0.008(5) 0.007(5)
C21 0.033(5) 0.029(5) 0.043(5) -0.003(5) 0.006(4) 0.002(4)
C9 0.029(5) 0.054(6) 0.049(6) 0.011(5) -0.002(4) 0.005(5)
C29 0.031(5) 0.070(7) 0.062(7) 0.004(6) 0.037(5) 0.005(5)
C11 0.034(5) 0.065(7) 0.049(6) 0.011(6) -0.009(4) 0.012(5)
C7 0.047(6) 0.039(6) 0.042(6) -0.004(5) 0.007(4) -0.001(5)
C6 0.043(5) 0.057(7) 0.049(6) 0.003(5) -0.009(5) -0.005(5)
C18 0.032(5) 0.027(5) 0.039(5) -0.007(4) -0.007(4) 0.007(4)
C19 0.040(5) 0.020(5) 0.034(5) 0.006(4) 0.005(4) 0.000(4)
C8 0.050(6) 0.041(6) 0.041(5) -0.004(5) -0.013(5) 0.007(5)
C5 0.030(5) 0.042(6) 0.048(6) -0.003(5) -0.009(4) 0.006(5)
C4 0.039(5) 0.055(7) 0.073(7) -0.008(6) -0.002(5) -0.011(5)
C12 0.043(6) 0.055(7) 0.056(6) 0.014(5) -0.004(5) -0.009(5)
C10 0.048(6) 0.072(7) 0.039(6) 0.005(5) -0.012(5) -0.009(6)
C3 0.053(6) 0.043(6) 0.071(7) -0.007(6) -0.017(5) 0.010(5)
C31 0.026(5) 0.099(9) 0.074(7) 0.005(7) 0.022(5) -0.002(6)
C13 0.053(6) 0.037(6) 0.035(5) 0.009(5) -0.007(4) 0.007(5)
C17 0.005(4) 0.025(6) 0.040(5) -0.016(4) 0.009(4) -0.002(4)
C2 0.054(6) 0.082(8) 0.071(7) 0.009(7) -0.031(6) -0.001(6)
C14 0.059(7) 0.091(9) 0.029(6) 0.028(6) 0.008(5) -0.032(7)
O3 0.059(4) 0.014(4) 0.082(5) 0.012(3) -0.002(3) 0.010(3)
C32 0.044(6) 0.123(11) 0.092(9) -0.010(8) 0.041(6) 0.001(7)
N1 0.031(4) 0.022(4) 0.039(4) 0.004(3) -0.019(3) 0.014(4)
O2 0.042(4) 0.175(10) 0.138(8) 0.086(7) -0.038(5) -0.025(6)
C1 0.054(7) 0.098(10) 0.090(9) 0.016(8) -0.021(6) 0.011(7)
C15 0.045(7) 0.166(14) 0.083(9) 0.046(9) -0.021(6) 0.010(9)
C16 0.057(7) 0.042(6) 0.076(8) -0.009(6) 0.010(6) 0.014(5)
O1 0.148(9) 0.217(13) 0.157(9) 0.148(10) -0.109(8) -0.117(9)

loop_
_atom_type_symbol
_atom_type_description
_atom_type_scat_dispersion_real
_atom_type_scat_dispersion_imag
_atom_type_scat_source
C C 0.0033 0.0016 'International Tables Vol C Tables 4.2.6.8 and 6.1.1.4'
H H 0.0000 0.0000 'International Tables Vol C Tables 4.2.6.8 and 6.1.1.4'
N N 0.0061 0.0033 'International Tables Vol C Tables 4.2.6.8 and 6.1.1.4'
O O 0.0106 0.0060 'International Tables Vol C Tables 4.2.6.8 and 6.1.1.4'

loop_
_geom_angle_atom_site_label_1
_geom_angle_atom_site_label_2
_geom_angle_atom_site_label_3
_geom_angle
C27 C26 C25 114.4(8)
C23 C24 C25 114.7(7)
C21 C22 C23 114.0(7)
C26 C25 C24 114.8(7)
C24 C23 C22 115.5(7)
C29 C28 C27 115.7(8)
C26 C27 C28 115.9(8)
C21 C20 C19 113.1(6)
C31 C30 C29 117.6(8)
C22 C21 C20 114.1(7)
C10 C9 C8 114.9(7)
C28 C29 C30 116.4(8)
C10 C11 C12 115.0(8)
C8 C7 C6 115.6(7)
C5 C6 C7 114.9(8)
C19 C18 C17 112.4(7)
C18 C19 C20 114.4(7)
C7 C8 C9 115.0(7)
C6 C5 C4 114.9(8)
C3 C4 C5 116.8(8)
C13 C12 C11 114.0(7)
C9 C10 C11 113.4(8)
C4 C3 C2 117.6(9)
C30 C31 C32 116.0(9)
C14 C13 C12 114.6(8)
O3 C17 N1 123.0(7)
O3 C17 C18 120.9(7)
N1 C17 C18 116.1(7)
C1 C2 C3 115.4(9)
O1 C14 O2 118.4(10)
O1 C14 C13 126.7(10)
O2 C14 C13 114.7(9)
C17 N1 C16 122.3(7)
C14 O2 C15 121.1(9)
C16 C15 O2 108.7(10)
C15 C16 N1 113.2(8)

loop_
_geom_bond_atom_site_label_1
_geom_bond_atom_site_label_2
_geom_bond_distance
C26 C27 1.496(11)
C26 C25 1.508(11)
C24 C23 1.496(11)
C24 C25 1.517(11)
C22 C21 1.505(10)
C22 C23 1.533(11)
C28 C29 1.503(11)
C28 C27 1.504(11)
C20 C21 1.516(10)
C20 C19 1.529(10)
C30 C31 1.496(11)
C30 C29 1.512(11)
C9 C10 1.503(11)
C9 C8 1.517(11)
C11 C10 1.508(11)
C11 C12 1.533(11)
C7 C8 1.515(11)
C7 C6 1.526(11)
C6 C5 1.502(11)
C18 C19 1.519(10)
C18 C17 1.529(10)
C5 C4 1.518(11)
C4 C3 1.501(12)
C12 C13 1.505(11)
C3 C2 1.504(12)
C31 C32 1.496(13)
C13 C14 1.478(12)
C17 O3 1.231(9)
C17 N1 1.316(9)
C2 C1 1.487(12)
C14 O1 1.125(11)
C14 O2 1.270(11)
N1 C16 1.468(11)
O2 C15 1.460(11)
C15 C16 1.415(13)

loop_
_cod_related_entry_id
_cod_related_entry_database
_cod_related_entry_code
1 ChemSpider 30661518
